data_4310737
loop_
_publ_author_name
'Parbati Sengupta'
'Hongming Zhang'
'David Y. Son'

_publ_section_title
;
 Spacer Flexibility in Bis(pyridyl) Ligands: Chelating Organosilicon
 Pyridylethynyl Ligands
;
_journal_name_full 'Inorganic Chemistry'
_journal_page_first 1828
_journal_page_last 1830
_journal_paper_doi 10.1021/ic0352405
_journal_volume 43
_journal_year 2004
_chemical_formula_sum 'C19 H20 Ag F3 N2 O3 S Si2'
_chemical_formula_weight 577.48
_chemical_name_systematic
; 
 ? 
;
_space_group_IT_number 2
_symmetry_cell_setting triclinic
_symmetry_space_group_name_Hall '-P 1'
_symmetry_space_group_name_H-M 'P -1'
_atom_sites_solution_hydrogens geom
_atom_sites_solution_primary direct
_atom_sites_solution_secondary difmap
_audit_creation_method SHELXL-97
_cell_angle_alpha 102.897(5)
_cell_angle_beta 97.614(4)
_cell_angle_gamma 107.907(4)
_cell_formula_units_Z 2
_cell_length_a 8.9282(4)
_cell_length_b 10.6108(7)
_cell_length_c 14.3566(7)
_cell_measurement_reflns_used 39
_cell_measurement_temperature 293(2)
_cell_measurement_theta_max 15.0
_cell_measurement_theta_min 10.0
_cell_volume 1231.53(13)
_computing_cell_refinement 'Bruker XSCANS'
_computing_data_collection 'Bruker XSCANS'
_computing_data_reduction 'Bruker XSCANS'
_computing_molecular_graphics 'SHELXL-97 (Sheldrick, 1997)'
_computing_publication_material 'SHELXL-97 (Sheldrick, 1997)'
_computing_structure_refinement 'SHELXL-97 (Sheldrick, 1997)'
_computing_structure_solution 'SHELXS-97 (Sheldrick, 1990)'
_diffrn_ambient_temperature 293(2)
_diffrn_measured_fraction_theta_full 0.984
_diffrn_measured_fraction_theta_max 0.984
_diffrn_measurement_device_type 'Bruker P4'
_diffrn_measurement_method '\w scanss'
_diffrn_radiation_monochromator graphite
_diffrn_radiation_source 'fine-focus sealed tube'
_diffrn_radiation_type MoK\a
_diffrn_radiation_wavelength 0.71073
_diffrn_reflns_av_R_equivalents 0.014
_diffrn_reflns_av_sigmaI/netI 0.029
_diffrn_reflns_limit_h_max 10
_diffrn_reflns_limit_h_min -1
_diffrn_reflns_limit_k_max 11
_diffrn_reflns_limit_k_min -12
_diffrn_reflns_limit_l_max 17
_diffrn_reflns_limit_l_min -17
_diffrn_reflns_number 5162
_diffrn_reflns_theta_full 24.99
_diffrn_reflns_theta_max 24.99
_diffrn_reflns_theta_min 2.10
_diffrn_standards_decay_% 11.43
_diffrn_standards_interval_count 147
_diffrn_standards_number 3
_exptl_absorpt_coefficient_mu 1.045
_exptl_absorpt_correction_T_max 0.811
_exptl_absorpt_correction_T_min 0.715
_exptl_absorpt_correction_type '\y scans'
_exptl_crystal_colour orange
_exptl_crystal_density_diffrn 1.557
_exptl_crystal_density_method 'not measured'
_exptl_crystal_description plates
_exptl_crystal_F_000 580
_exptl_crystal_size_max 0.35
_exptl_crystal_size_mid 0.20
_exptl_crystal_size_min 0.15
_refine_diff_density_max 0.28
_refine_diff_density_min -0.24
_refine_diff_density_rms 0.05
_refine_ls_extinction_coef 0.0034(9)
_refine_ls_extinction_expression Fc^*^=kFc[1+0.001xFc^2^\l^3^/sin(2\q)]^-1/4^
_refine_ls_extinction_method SHELXL
_refine_ls_goodness_of_fit_ref 1.03
_refine_ls_hydrogen_treatment mixed
_refine_ls_matrix_type full
_refine_ls_number_parameters 285
_refine_ls_number_reflns 4271
_refine_ls_number_restraints 0
_refine_ls_restrained_S_all 1.03
_refine_ls_R_factor_all 0.040
_refine_ls_R_factor_gt 0.031
_refine_ls_shift/su_max 0.000
_refine_ls_shift/su_mean 0.000
_refine_ls_structure_factor_coef Fsqd
_refine_ls_weighting_details 'w=1/[\s^2^(Fo^2^)+(0.0388P)^2^+0.2987P] where P=(Fo^2^+2Fc^2^)/3'
_refine_ls_weighting_scheme calc
_refine_ls_wR_factor_gt 0.077
_refine_ls_wR_factor_ref 0.080
_reflns_number_gt 3610
_reflns_number_total 4271
_reflns_threshold_expression >2sigma(I)
_cod_data_source_file ic0352405si20040128_024746_1.cif
_cod_data_source_block ML2
_cod_depositor_comments
;
The following automatic conversions were performed:
'_symmetry_cell_setting' value 'Triclinic' changed to 'triclinic'
according to '/home/saulius/struct/CIF-dictionaries/cif_core.dic'
dictionary named 'cif_core.dic' version 2.4.1 from 2010-06-29.

Automatic conversion script
Id: cif_fix_enum 1527 2010-12-29 10:47:43Z saulius 

The following automatic conversions were performed:

'_refine_ls_weighting_scheme' value 'calc
w=1/[\s^2^(Fo^2^)+(0.0388P)^2^+0.2987P] where P=(Fo^2^+2Fc^2^)/3' was
changed to 'calc'. New tag '_refine_ls_weighting_details' was
created. The value of the new tag was set to
'w=1/[\s^2^(Fo^2^)+(0.0388P)^2^+0.2987P] where P=(Fo^2^+2Fc^2^)/3'.

Automatic conversion script
Id: cif_fix_values 3143 2015-03-26 13:38:13Z robertas 

2021-11-22
Z value and formula fixed to values more according to usual
chemical conventions.                 miguel
;
_cod_original_formula_sum 'C38 H40 Ag2 F6 N4 O6 S2 Si4'
_cod_original_formula_weight 1154.96
_cod_original_formula_units_Z 1
_cod_original_cell_volume 1231.53(12)
_cod_database_code 4310737

loop_
_symmetry_equiv_pos_as_xyz
'x, y, z'
'-x, -y, -z'

loop_
_atom_site_label
_atom_site_type_symbol
_atom_site_fract_x
_atom_site_fract_y
_atom_site_fract_z
_atom_site_U_iso_or_equiv
_atom_site_adp_type
_atom_site_occupancy
_atom_site_calc_flag
_atom_site_refinement_flags
_atom_site_disorder_assembly
_atom_site_disorder_group
Ag Ag 0.10844(3) 0.28559(2) 0.105540(18) 0.06451(12) Uani 1 d . . .
Si1 Si 0.47375(11) 0.73716(8) 0.37030(6) 0.0624(2) Uani 1 d . . .
Si2 Si 0.24700(12) 0.64213(9) 0.43256(7) 0.0676(2) Uani 1 d . . .
C1 C 0.4781(4) 0.5777(3) 0.2884(2) 0.0614(7) Uani 1 d . . .
C2 C 0.4670(3) 0.4633(3) 0.2467(2) 0.0548(7) Uani 1 d . . .
C3 C 0.0924(4) 0.5630(3) 0.3185(3) 0.0678(8) Uani 1 d . . .
C4 C 0.0094(4) 0.5226(3) 0.2368(2) 0.0616(7) Uani 1 d . . .
C5 C 0.6662(5) 0.8198(4) 0.4630(3) 0.1008(14) Uani 1 d . . .
H5A H 0.6764 0.7593 0.5022 0.151 Uiso 1 calc R . .
H5B H 0.6672 0.9050 0.5041 0.151 Uiso 1 calc R . .
H5C H 0.7547 0.8379 0.4305 0.151 Uiso 1 calc R . .
C6 C 0.4407(5) 0.8568(4) 0.2995(3) 0.0817(10) Uani 1 d . . .
H6A H 0.5205 0.8738 0.2608 0.123 Uiso 1 calc R . .
H6B H 0.4492 0.9423 0.3439 0.123 Uiso 1 calc R . .
H6C H 0.3352 0.8161 0.2574 0.123 Uiso 1 calc R . .
C7 C 0.1896(6) 0.7708(5) 0.5179(3) 0.1078(15) Uani 1 d . . .
H7A H 0.1587 0.8299 0.4835 0.162 Uiso 1 calc R . .
H7B H 0.2797 0.8251 0.5713 0.162 Uiso 1 calc R . .
H7C H 0.1006 0.7234 0.5429 0.162 Uiso 1 calc R . .
C8 C 0.2681(6) 0.5027(5) 0.4871(3) 0.1013(14) Uani 1 d . . .
H8A H 0.1790 0.4721 0.5172 0.152 Uiso 1 calc R . .
H8B H 0.3671 0.5376 0.5354 0.152 Uiso 1 calc R . .
H8C H 0.2691 0.4267 0.4365 0.152 Uiso 1 calc R . .
C11 C 0.4639(3) 0.3272(3) 0.2009(2) 0.0498(6) Uani 1 d . . .
N12 N 0.3268(3) 0.2372(2) 0.13854(17) 0.0558(6) Uani 1 d . . .
C13 C 0.3245(4) 0.1099(3) 0.0979(2) 0.0662(8) Uani 1 d . . .
H13 H 0.2309 0.0469 0.0547 0.079 Uiso 1 calc R . .
C14 C 0.4530(5) 0.0679(3) 0.1166(2) 0.0705(9) Uani 1 d . . .
H14 H 0.4456 -0.0219 0.0870 0.085 Uiso 1 calc R . .
C15 C 0.5927(4) 0.1594(4) 0.1794(3) 0.0729(9) Uani 1 d . . .
H15 H 0.6821 0.1336 0.1924 0.087 Uiso 1 calc R . .
C16 C 0.5976(4) 0.2900(3) 0.2225(2) 0.0613(7) Uani 1 d . . .
H16 H 0.6904 0.3536 0.2662 0.074 Uiso 1 calc R . .
C21 C -0.0915(3) 0.4798(3) 0.1411(2) 0.0536(6) Uani 1 d . . .
N22 N -0.0778(3) 0.3738(2) 0.07430(18) 0.0551(6) Uani 1 d . . .
C23 C -0.1741(4) 0.3326(3) -0.0149(2) 0.0679(8) Uani 1 d . . .
H23 H -0.1680 0.2591 -0.0617 0.081 Uiso 1 calc R . .
C24 C -0.2820(4) 0.3951(4) -0.0399(3) 0.0804(10) Uani 1 d . . .
H24 H -0.3485 0.3625 -0.1021 0.096 Uiso 1 calc R . .
C25 C -0.2906(4) 0.5047(4) 0.0269(3) 0.0753(9) Uani 1 d . . .
H25 H -0.3596 0.5500 0.0100 0.090 Uiso 1 calc R . .
C26 C -0.1957(4) 0.5475(3) 0.1199(3) 0.0661(8) Uani 1 d . . .
H26 H -0.2017 0.6203 0.1674 0.079 Uiso 1 calc R . .
S S -0.10655(10) -0.06279(8) 0.15025(6) 0.0654(2) Uani 1 d . . .
O2 O -0.0918(3) 0.0697(2) 0.1364(2) 0.0863(7) Uani 1 d . . .
O3 O -0.0265(3) -0.1362(3) 0.09172(17) 0.0824(7) Uani 1 d . . .
O4 O -0.2632(3) -0.1441(3) 0.1547(2) 0.1012(9) Uani 1 d . . .
C9 C 0.0128(7) -0.0204(5) 0.2736(3) 0.0951(12) Uani 1 d . . .
F1 F 0.1655(4) 0.0577(4) 0.28081(19) 0.1346(11) Uani 1 d . . .
F2 F -0.0451(5) 0.0473(4) 0.3375(2) 0.1615(14) Uani 1 d . . .
F3 F 0.0150(5) -0.1308(4) 0.2982(2) 0.1580(14) Uani 1 d . . .

loop_
_atom_site_aniso_label
_atom_site_aniso_U_11
_atom_site_aniso_U_22
_atom_site_aniso_U_33
_atom_site_aniso_U_23
_atom_site_aniso_U_13
_atom_site_aniso_U_12
Ag 0.05305(16) 0.06295(17) 0.07858(19) 0.01519(11) 0.00362(11) 0.02937(11)
Si1 0.0717(6) 0.0474(4) 0.0629(5) 0.0103(4) 0.0064(4) 0.0206(4)
Si2 0.0775(6) 0.0578(5) 0.0602(5) 0.0092(4) 0.0118(4) 0.0197(4)
C1 0.0596(18) 0.0547(17) 0.0678(18) 0.0159(14) 0.0075(14) 0.0205(14)
C2 0.0492(15) 0.0542(16) 0.0609(16) 0.0172(13) 0.0077(13) 0.0188(13)
C3 0.066(2) 0.0590(18) 0.076(2) 0.0138(16) 0.0167(17) 0.0216(15)
C4 0.0559(17) 0.0536(16) 0.074(2) 0.0139(14) 0.0168(16) 0.0197(14)
C5 0.094(3) 0.070(2) 0.106(3) 0.010(2) -0.017(2) 0.010(2)
C6 0.102(3) 0.072(2) 0.086(2) 0.0332(18) 0.027(2) 0.042(2)
C7 0.114(4) 0.090(3) 0.102(3) -0.001(2) 0.036(3) 0.027(3)
C8 0.115(4) 0.097(3) 0.094(3) 0.048(2) 0.016(3) 0.027(3)
C11 0.0491(15) 0.0518(14) 0.0559(15) 0.0198(12) 0.0139(12) 0.0232(12)
N12 0.0545(14) 0.0507(13) 0.0644(14) 0.0151(11) 0.0074(11) 0.0242(11)
C13 0.074(2) 0.0529(16) 0.0683(19) 0.0126(14) 0.0085(16) 0.0243(15)
C14 0.092(2) 0.0624(18) 0.074(2) 0.0227(16) 0.0282(19) 0.0438(19)
C15 0.075(2) 0.082(2) 0.089(2) 0.0360(19) 0.0275(19) 0.0523(19)
C16 0.0493(16) 0.0691(18) 0.0701(18) 0.0231(15) 0.0102(14) 0.0254(14)
C21 0.0445(14) 0.0467(14) 0.0708(18) 0.0179(13) 0.0158(13) 0.0152(12)
N22 0.0462(12) 0.0519(13) 0.0669(15) 0.0156(11) 0.0064(11) 0.0200(10)
C23 0.0602(18) 0.0684(19) 0.073(2) 0.0135(15) 0.0029(16) 0.0288(16)
C24 0.064(2) 0.096(3) 0.083(2) 0.029(2) 0.0001(18) 0.0341(19)
C25 0.0558(18) 0.082(2) 0.106(3) 0.041(2) 0.0175(19) 0.0384(17)
C26 0.0561(17) 0.0561(17) 0.094(2) 0.0229(16) 0.0219(17) 0.0269(14)
S 0.0690(5) 0.0616(4) 0.0785(5) 0.0214(4) 0.0241(4) 0.0360(4)
O2 0.0829(17) 0.0691(14) 0.119(2) 0.0393(14) 0.0201(15) 0.0349(13)
O3 0.0886(17) 0.0909(16) 0.0737(14) 0.0068(12) 0.0235(13) 0.0488(14)
O4 0.0788(17) 0.0842(17) 0.155(3) 0.0454(17) 0.0485(18) 0.0301(14)
C9 0.129(4) 0.100(3) 0.072(2) 0.021(2) 0.035(3) 0.058(3)
F1 0.123(2) 0.171(3) 0.0837(16) 0.0227(17) -0.0059(16) 0.037(2)
F2 0.228(4) 0.180(3) 0.0953(19) 0.0044(19) 0.074(2) 0.104(3)
F3 0.243(4) 0.149(3) 0.109(2) 0.062(2) 0.015(2) 0.096(3)

loop_
_atom_type_symbol
_atom_type_description
_atom_type_scat_dispersion_real
_atom_type_scat_dispersion_imag
_atom_type_scat_source
C C 0.0033 0.0016 'International Tables Vol C Tables 4.2.6.8 and 6.1.1.4'
H H 0.0000 0.0000 'International Tables Vol C Tables 4.2.6.8 and 6.1.1.4'
N N 0.0061 0.0033 'International Tables Vol C Tables 4.2.6.8 and 6.1.1.4'
Si Si 0.0817 0.0704 'International Tables Vol C Tables 4.2.6.8 and 6.1.1.4'
Ag Ag -0.8971 1.1015 'International Tables Vol C Tables 4.2.6.8 and 6.1.1.4'
O O 0.0106 0.0060 'International Tables Vol C Tables 4.2.6.8 and 6.1.1.4'
S S 0.1246 0.1234 'International Tables Vol C Tables 4.2.6.8 and 6.1.1.4'
F F 0.0171 0.0103 'International Tables Vol C Tables 4.2.6.8 and 6.1.1.4'

loop_
_geom_angle_atom_site_label_1
_geom_angle_atom_site_label_2
_geom_angle_atom_site_label_3
_geom_angle
_geom_angle_site_symmetry_1
_geom_angle_site_symmetry_3
_geom_angle_publ_flag
N12 Ag N22 168.86(8) . . y
N12 Ag O2 97.22(8) . . y
N22 Ag O2 93.62(8) . . y
N12 Ag O3 94.69(8) . 2 y
N22 Ag O3 88.42(8) . 2 y
O2 Ag O3 87.01(8) . 2 y
C1 Si1 C5 108.80(17) . . y
C1 Si1 C6 110.89(16) . . y
C5 Si1 C6 110.94(19) . . y
C1 Si1 Si2 99.42(11) . . y
C5 Si1 Si2 114.61(16) . . y
C6 Si1 Si2 111.59(14) . . y
C3 Si2 C7 109.8(2) . . y
C3 Si2 C8 108.54(18) . . y
C7 Si2 C8 111.6(2) . . y
C3 Si2 Si1 99.99(12) . . y
C7 Si2 Si1 114.79(15) . . y
C8 Si2 Si1 111.43(17) . . y
C2 C1 Si1 168.2(3) . . y
C1 C2 C11 176.1(3) . . y
C4 C3 Si2 169.5(3) . . y
C3 C4 C21 177.4(3) . . y
N12 C11 C16 121.6(3) . . ?
N12 C11 C2 118.1(2) . . ?
C16 C11 C2 120.3(3) . . ?
C13 N12 C11 117.4(2) . . ?
C13 N12 Ag 118.9(2) . . ?
C11 N12 Ag 123.64(18) . . ?
N12 C13 C14 123.4(3) . . ?
C13 C14 C15 119.3(3) . . ?
C14 C15 C16 118.4(3) . . ?
C15 C16 C11 119.9(3) . . ?
N22 C21 C26 122.9(3) . . ?
N22 C21 C4 117.3(3) . . ?
C26 C21 C4 119.8(3) . . ?
C23 N22 C21 117.2(2) . . ?
C23 N22 Ag 121.0(2) . . ?
C21 N22 Ag 121.61(19) . . ?
N22 C23 C24 122.5(3) . . ?
C25 C24 C23 119.7(3) . . ?
C24 C25 C26 119.1(3) . . ?
C25 C26 C21 118.5(3) . . ?
O4 S O3 114.54(17) . . ?
O4 S O2 115.27(16) . . ?
O3 S O2 114.54(16) . . ?
O4 S C9 104.2(2) . . ?
O3 S C9 102.81(18) . . ?
O2 S C9 103.22(19) . . ?
S O2 Ag 142.90(15) . . ?
F2 C9 F3 107.7(4) . . ?
F2 C9 F1 107.7(4) . . ?
F3 C9 F1 107.5(4) . . ?
F2 C9 S 111.0(4) . . ?
F3 C9 S 111.6(3) . . ?
F1 C9 S 111.1(3) . . ?

loop_
_geom_bond_atom_site_label_1
_geom_bond_atom_site_label_2
_geom_bond_distance
_geom_bond_site_symmetry_2
_geom_bond_publ_flag
Ag N12 2.184(2) . y
Ag N22 2.188(2) . y
Ag O2 2.605(2) . y
Ag O3 2.793(2) 2 y
Si1 C1 1.847(3) . y
Si1 C5 1.854(4) . ?
Si1 C6 1.860(3) . ?
Si1 Si2 2.3539(14) . y
Si2 C3 1.835(4) . y
Si2 C7 1.865(4) . ?
Si2 C8 1.867(4) . ?
C1 C2 1.195(4) . y
C2 C11 1.436(4) . ?
C3 C4 1.207(4) . ?
C4 C21 1.431(4) . ?
C11 N12 1.350(4) . ?
C11 C16 1.387(4) . ?
N12 C13 1.339(4) . ?
C13 C14 1.369(5) . ?
C14 C15 1.370(5) . ?
C15 C16 1.371(4) . ?
C21 N22 1.354(4) . ?
C21 C26 1.380(4) . ?
N22 C23 1.341(4) . ?
C23 C24 1.379(5) . ?
C24 C25 1.362(5) . ?
C25 C26 1.379(5) . ?
S O4 1.418(3) . ?
S O3 1.426(2) . ?
S O2 1.432(2) . ?
S C9 1.823(5) . ?
C9 F2 1.298(5) . ?
C9 F3 1.301(5) . ?
C9 F1 1.336(6) . ?
